data_4029027
loop_
_publ_author_name
'Su, Chicheung'
'Guang, Jie'
'Williard, Paul G.'

_publ_section_title
;
 Structures of Lithium N-Monosubstituted Anilides: Trisolvated Monomer to
 Tetrasolvated Dimer.
;
_journal_issue 3
_journal_name_full 'The Journal of organic chemistry'
_journal_page_first 1032
_journal_paper_doi 10.1021/jo402498z
_journal_volume 79
_journal_year 2014
_chemical_formula_sum 'C24 H34 Li N O3'
_chemical_formula_weight 391.46
_chemical_name_common ccs31jul12
_space_group_crystal_system monoclinic
_space_group_IT_number 14
_space_group_name_Hall '-P 2ybc'
_space_group_name_H-M_alt 'P 1 21/c 1'
_symmetry_space_group_name_Hall '-P 2ybc'
_symmetry_space_group_name_H-M 'P 1 21/c 1'
_atom_sites_solution_hydrogens geom
_cell_angle_alpha 90
_cell_angle_beta 97.401(6)
_cell_angle_gamma 90
_cell_formula_units_Z 8
_cell_length_a 13.486(2)
_cell_length_b 17.232(2)
_cell_length_c 19.781(4)
_cell_measurement_reflns_used 2536
_cell_measurement_temperature 296.(2)
_cell_measurement_theta_max 17.1490
_cell_measurement_theta_min 2.2804
_cell_volume 4558.6(13)
_computing_cell_refinement 'SAINT V8.32B (Bruker AXS Inc., 2013)'
_computing_data_reduction 'SAINT V8.32B (Bruker AXS Inc., 2013)'
_computing_structure_refinement 'SHELXL-2013 (Sheldrick, 2013)'
_diffrn_ambient_temperature 296.(2)
_diffrn_detector_area_resol_mean 10.4167
_diffrn_measured_fraction_theta_full 0.829
_diffrn_measured_fraction_theta_max 0.829
_diffrn_radiation_wavelength 0.71073
_diffrn_reflns_number 2738
_diffrn_reflns_theta_full 17.22
_diffrn_reflns_theta_max 17.22
_diffrn_reflns_theta_min 2.09
_exptl_absorpt_coefficient_mu 0.073
_exptl_absorpt_correction_T_max 0.98
_exptl_absorpt_correction_T_min 0.98
_exptl_absorpt_process_details
;
;
_exptl_crystal_colour 'clear colourless'
_exptl_crystal_density_diffrn 1.141
_exptl_crystal_density_method 'not measured'
_exptl_crystal_description chunk
_exptl_crystal_F_000 1696
_exptl_crystal_size_max 0.250
_exptl_crystal_size_mid 0.240
_exptl_crystal_size_min 0.220
_refine_diff_density_max 0.188
_refine_diff_density_min -0.207
_refine_ls_extinction_method none
_refine_ls_goodness_of_fit_ref 1.045
_refine_ls_hydrogen_treatment constr
_refine_ls_matrix_type full
_refine_ls_number_parameters 523
_refine_ls_number_reflns 2287
_refine_ls_number_restraints 0
_refine_ls_restrained_S_all 1.045
_refine_ls_R_factor_all 0.1099
_refine_ls_R_factor_gt 0.0641
_refine_ls_shift/su_max 0.001
_refine_ls_shift/su_mean 0.000
_refine_ls_structure_factor_coef Fsqd
_refine_ls_weighting_details 'w=1/[\s^2^(Fo^2^)+(0.0549P)^2^+11.3941P] where P=(Fo^2^+2Fc^2^)/3'
_refine_ls_weighting_scheme calc
_refine_ls_wR_factor_gt 0.1429
_refine_ls_wR_factor_ref 0.1617
_reflns_number_gt 1564
_reflns_number_total 2287
_reflns_threshold_expression 'I > 2\s(I)'
_cod_data_source_file jo402498z_si_002.cif
_cod_data_source_block 958146
_cod_database_code 4029027

loop_
_space_group_symop_operation_xyz
'x, y, z'
'-x, y+1/2, -z+1/2'
'-x, -y, -z'
'x, -y-1/2, z-1/2'

loop_
_atom_site_type_symbol
_atom_site_label
_atom_site_fract_x
_atom_site_fract_y
_atom_site_fract_z
_atom_site_U_iso_or_equiv
_atom_site_adp_type
_atom_site_calc_flag
_atom_site_refinement_flags_adp
_atom_site_refinement_flags_posn
_atom_site_occupancy
C C1 0.6200(8) 0.3707(7) 0.8314(9) 0.044(4) Uani d . . 1
C C2 0.6784(9) 0.4241(8) 0.7996(6) 0.049(3) Uani d . . 1
H H2 0.6783 0.421 0.7526 0.059 Uiso calc U R 1
C C3 0.7354(8) 0.4804(7) 0.8351(10) 0.054(4) Uani d . . 1
H H3 0.7736 0.5135 0.8117 0.065 Uiso calc U R 1
C C4 0.7374(7) 0.4890(6) 0.9035(11) 0.063(4) Uani d . . 1
H H4 0.7754 0.528 0.9268 0.075 Uiso calc U R 1
C C5 0.6822(10) 0.4391(8) 0.9376(6) 0.058(3) Uani d . . 1
H H5 0.6834 0.4434 0.9846 0.069 Uiso calc U R 1
C C6 0.6253(7) 0.3829(6) 0.9023(9) 0.047(3) Uani d . . 1
H H6 0.5876 0.3506 0.9267 0.057 Uiso calc U R 1
C C7 0.5160(9) 0.2580(7) 0.8189(7) 0.041(3) Uani d . . 1
C C8 0.5580(7) 0.2141(7) 0.8732(7) 0.049(3) Uani d . . 1
H H8 0.6208 0.2277 0.8951 0.058 Uiso calc U R 1
C C9 0.5105(9) 0.1509(7) 0.8961(6) 0.060(4) Uani d . . 1
H H9 0.5397 0.1235 0.934 0.072 Uiso calc U R 1
C C10 0.4182(9) 0.1280(5) 0.8624(8) 0.067(4) Uani d . . 1
H H10 0.3861 0.0846 0.877 0.08 Uiso calc U R 1
C C11 0.3749(7) 0.1699(7) 0.8076(8) 0.063(4) Uani d . . 1
H H11 0.3131 0.1551 0.7848 0.075 Uiso calc U R 1
C C12 0.4228(9) 0.2336(6) 0.7865(5) 0.048(3) Uani d . . 1
H H12 0.3925 0.2618 0.7494 0.058 Uiso calc U R 1
C C13 0.5788(8) 0.1320(7) 0.6976(7) 0.090(4) Uani d . . 1
H H13A 0.6508 0.1259 0.7016 0.108 Uiso calc U R 1
H H13B 0.5591 0.135 0.743 0.108 Uiso calc U R 1
C C14 0.5300(10) 0.0694(7) 0.6607(10) 0.118(6) Uani d . . 1
H H14A 0.4689 0.0559 0.6791 0.142 Uiso calc U R 1
H H14B 0.5731 0.0241 0.6634 0.142 Uiso calc U R 1
C C15 0.5069(10) 0.0960(8) 0.5889(9) 0.111(5) Uani d . . 1
H H15A 0.5606 0.0828 0.5627 0.133 Uiso calc U R 1
H H15B 0.4451 0.0732 0.5672 0.133 Uiso calc U R 1
C C16 0.4976(9) 0.1790(7) 0.5954(8) 0.107(5) Uani d . . 1
H H16A 0.5268 0.205 0.5593 0.129 Uiso calc U R 1
H H16B 0.4276 0.1934 0.5921 0.129 Uiso calc U R 1
C C17 0.3709(8) 0.3652(6) 0.5838(7) 0.071(4) Uani d . . 1
H H17A 0.3261 0.3225 0.5901 0.085 Uiso calc U R 1
H H17B 0.4041 0.3545 0.5441 0.085 Uiso calc U R 1
C C18 0.3140(8) 0.4394(7) 0.5745(8) 0.096(5) Uani d . . 1
H H18A 0.2456 0.4303 0.5543 0.115 Uiso calc U R 1
H H18B 0.3455 0.4752 0.5459 0.115 Uiso calc U R 1
C C19 0.3181(8) 0.4698(6) 0.6459(8) 0.087(4) Uani d . . 1
H H19A 0.265 0.448 0.6688 0.105 Uiso calc U R 1
H H19B 0.3136 0.526 0.6465 0.105 Uiso calc U R 1
C C20 0.4193(8) 0.4421(6) 0.6778(7) 0.080(4) Uani d . . 1
H H20A 0.4692 0.4819 0.674 0.096 Uiso calc U R 1
H H20B 0.4181 0.4308 0.7257 0.096 Uiso calc U R 1
C C21 0.7502(7) 0.2929(5) 0.6342(7) 0.073(4) Uani d . . 1
H H21A 0.737 0.2409 0.6495 0.088 Uiso calc U R 1
H H21B 0.8068 0.3142 0.6636 0.088 Uiso calc U R 1
C C22 0.7703(7) 0.2919(5) 0.5621(7) 0.065(4) Uani d . . 1
H H22A 0.729 0.2538 0.5357 0.078 Uiso calc U R 1
H H22B 0.8401 0.2808 0.559 0.078 Uiso calc U R 1
C C23 0.7432(7) 0.3733(5) 0.5383(6) 0.058(3) Uani d . . 1
H H23A 0.7202 0.3745 0.4898 0.069 Uiso calc U R 1
H H23B 0.7995 0.4083 0.5483 0.069 Uiso calc U R 1
C C24 0.6597(6) 0.3938(5) 0.5795(6) 0.063(4) Uani d . . 1
H H24A 0.6679 0.4466 0.5963 0.075 Uiso calc U R 1
H H24B 0.5956 0.3899 0.5512 0.075 Uiso calc U R 1
C C25 0.0814(8) 0.1692(7) 0.1564(9) 0.041(3) Uani d . . 1
C C26 0.0519(6) 0.1797(6) 0.0867(9) 0.043(3) Uani d . . 1
H H26 0.0044 0.1461 0.0645 0.051 Uiso calc U R 1
C C27 0.0900(8) 0.2379(8) 0.0489(6) 0.053(3) Uani d . . 1
H H27 0.07 0.2415 0.0023 0.063 Uiso calc U R 1
C C28 0.1577(9) 0.2907(6) 0.0811(9) 0.056(4) Uani d . . 1
H H28 0.1821 0.3312 0.0569 0.067 Uiso calc U R 1
C C29 0.1875(6) 0.2819(6) 0.1484(10) 0.054(4) Uani d . . 1
H H29 0.2344 0.3163 0.1702 0.064 Uiso calc U R 1
C C30 0.1511(8) 0.2239(8) 0.1859(6) 0.046(3) Uani d . . 1
H H30 0.1732 0.2207 0.2323 0.056 Uiso calc U R 1
C C31 -0.0138(8) 0.0549(6) 0.1626(6) 0.038(3) Uani d . . 1
C C32 -0.0993(10) 0.0329(6) 0.1913(5) 0.048(3) Uani d . . 1
H H32 -0.1176 0.061 0.2279 0.058 Uiso calc U R 1
C C33 -0.1562(8) -0.0288(9) 0.1667(8) 0.064(4) Uani d . . 1
H H33 -0.2121 -0.0418 0.1874 0.076 Uiso calc U R 1
C C34 -0.1342(10) -0.0721(6) 0.1129(9) 0.067(4) Uani d . . 1
H H34 -0.1749 -0.113 0.096 0.08 Uiso calc U R 1
C C35 -0.0492(11) -0.0529(7) 0.0846(6) 0.067(4) Uani d . . 1
H H35 -0.0317 -0.0822 0.0485 0.08 Uiso calc U R 1
C C36 0.0108(7) 0.0089(7) 0.1086(7) 0.054(3) Uani d . . 1
H H36 0.068 0.0201 0.0888 0.065 Uiso calc U R 1
C C37 -0.0508(8) 0.2605(5) 0.2964(6) 0.070(4) Uani d . . 1
H H37A -0.0584 0.2507 0.2477 0.085 Uiso calc U R 1
H H37B 0.0018 0.2987 0.3074 0.085 Uiso calc U R 1
C C38 -0.1470(8) 0.2888(7) 0.3177(8) 0.093(4) Uani d . . 1
H H38A -0.2042 0.2661 0.29 0.111 Uiso calc U R 1
H H38B -0.1518 0.345 0.3152 0.111 Uiso calc U R 1
C C39 -0.1386(7) 0.2606(7) 0.3906(8) 0.082(4) Uani d . . 1
H H39A -0.2039 0.2549 0.4055 0.099 Uiso calc U R 1
H H39B -0.0985 0.2957 0.4213 0.099 Uiso calc U R 1
C C40 -0.0875(8) 0.1829(5) 0.3866(6) 0.061(3) Uani d . . 1
H H40A -0.0469 0.171 0.4294 0.073 Uiso calc U R 1
H H40B -0.1366 0.142 0.3763 0.073 Uiso calc U R 1
C C41 0.0427(9) -0.0658(6) 0.3090(7) 0.104(5) Uani d . . 1
H H41A 0.0815 -0.066 0.271 0.125 Uiso calc U R 1
H H41B -0.0251 -0.082 0.2928 0.125 Uiso calc U R 1
C C42 0.0879(8) -0.1172(7) 0.3637(9) 0.099(5) Uani d . . 1
H H42A 0.1585 -0.1242 0.3605 0.119 Uiso calc U R 1
H H42B 0.0557 -0.1676 0.36 0.119 Uiso calc U R 1
C C43 0.0742(9) -0.0803(7) 0.4295(9) 0.104(5) Uani d . . 1
H H43A 0.1354 -0.0825 0.4611 0.125 Uiso calc U R 1
H H43B 0.0211 -0.1055 0.45 0.125 Uiso calc U R 1
C C44 0.0472(8) 0.0013(6) 0.4108(9) 0.092(5) Uani d . . 1
H H44A -0.0173 0.0138 0.4247 0.111 Uiso calc U R 1
H H44B 0.0966 0.0363 0.4341 0.111 Uiso calc U R 1
C C45 0.2141(7) 0.2000(6) 0.3939(7) 0.077(4) Uani d . . 1
H H45A 0.1645 0.2037 0.4252 0.092 Uiso calc U R 1
H H45B 0.2151 0.2488 0.3696 0.092 Uiso calc U R 1
C C46 0.3155(8) 0.1840(7) 0.4328(6) 0.084(4) Uani d . . 1
H H46A 0.3648 0.2205 0.4203 0.101 Uiso calc U R 1
H H46B 0.3136 0.1869 0.4816 0.101 Uiso calc U R 1
C C47 0.3378(8) 0.1036(7) 0.4115(10) 0.119(6) Uani d . . 1
H H47A 0.4083 0.0979 0.4073 0.142 Uiso calc U R 1
H H47B 0.3197 0.066 0.4443 0.142 Uiso calc U R 1
C C48 0.2770(9) 0.0932(6) 0.3454(8) 0.084(5) Uani d . . 1
H H48A 0.3132 0.1103 0.3088 0.101 Uiso calc U R 1
H H48B 0.259 0.039 0.3382 0.101 Uiso calc U R 1
Li Li1 0.5534(11) 0.3115(7) 0.6889(10) 0.060(6) Uani d . . 1
Li Li2 0.0587(10) 0.1130(7) 0.2953(10) 0.058(6) Uani d . . 1
N N1 0.5624(6) 0.3195(6) 0.7901(5) 0.042(3) Uani d . . 1
N N2 0.0428(6) 0.1152(6) 0.1954(5) 0.044(3) Uani d . . 1
O O1 0.5474(5) 0.2008(3) 0.6588(5) 0.074(2) Uani d . . 1
O O2 0.4426(4) 0.3744(4) 0.6427(4) 0.060(2) Uani d . . 1
O O3 0.6637(4) 0.3414(4) 0.6346(4) 0.058(2) Uani d . . 1
O O4 -0.0272(4) 0.1901(3) 0.3337(4) 0.057(2) Uani d . . 1
O O5 0.0434(4) 0.0105(3) 0.3398(5) 0.064(2) Uani d . . 1
O O6 0.1897(4) 0.1395(4) 0.3479(4) 0.060(2) Uani d . . 1

loop_
_atom_site_aniso_label
_atom_site_aniso_U_11
_atom_site_aniso_U_22
_atom_site_aniso_U_33
_atom_site_aniso_U_12
_atom_site_aniso_U_13
_atom_site_aniso_U_23
C1 0.029(7) 0.034(8) 0.068(18) -0.001(7) 0.006(8) 0.017(10)
C2 0.068(7) 0.036(6) 0.039(11) -0.006(6) -0.005(8) -0.017(9)
C3 0.072(9) 0.057(10) 0.039(14) 0.006(8) 0.030(8) -0.006(8)
C4 0.043(7) 0.043(8) 0.104(18) -0.025(6) 0.012(8) -0.023(9)
C5 0.068(7) 0.057(7) 0.045(11) -0.013(6) -0.003(8) -0.031(9)
C6 0.061(8) 0.055(9) 0.027(14) -0.004(7) 0.011(7) -0.001(7)
C7 0.038(9) 0.038(7) 0.046(12) -0.018(8) 0.003(7) 0.003(8)
C8 0.047(7) 0.054(7) 0.042(12) -0.003(8) -0.003(7) 0.022(7)
C9 0.042(8) 0.063(8) 0.070(12) -0.003(6) -0.013(7) 0.021(8)
C10 0.069(10) 0.045(7) 0.083(14) -0.003(7) 0.000(7) 0.027(8)
C11 0.053(7) 0.043(7) 0.089(14) -0.027(8) 0.000(8) 0.001(7)
C12 0.045(8) 0.053(8) 0.042(11) -0.009(6) -0.014(7) 0.010(6)
C13 0.129(10) 0.073(8) 0.065(14) 0.023(8) -0.005(8) 0.007(10)
C14 0.186(13) 0.070(9) 0.09(2) -0.017(9) -0.021(11) -0.007(11)
C15 0.181(13) 0.076(11) 0.07(2) -0.014(8) -0.002(10) -0.017(9)
C16 0.162(12) 0.073(11) 0.072(18) -0.016(8) -0.041(10) -0.009(8)
C17 0.075(8) 0.084(9) 0.052(14) -0.008(7) 0.000(7) -0.007(7)
C18 0.099(10) 0.103(10) 0.081(19) 0.025(8) -0.009(8) 0.007(9)
C19 0.072(9) 0.098(9) 0.089(17) 0.022(7) -0.001(8) 0.005(9)
C20 0.109(11) 0.053(7) 0.076(14) 0.003(7) 0.002(8) -0.003(7)
C21 0.072(8) 0.075(8) 0.070(17) 0.027(6) 0.003(7) 0.015(7)
C22 0.073(7) 0.068(8) 0.055(14) 0.012(6) 0.011(7) 0.003(7)
C23 0.059(7) 0.066(7) 0.049(11) 0.006(5) 0.013(6) 0.004(6)
C24 0.058(7) 0.062(7) 0.066(13) 0.007(6) 0.003(7) 0.005(7)
C25 0.029(8) 0.047(9) 0.047(15) 0.004(8) 0.006(8) 0.003(10)
C26 0.039(6) 0.036(8) 0.054(15) -0.011(6) 0.007(8) -0.001(7)
C27 0.065(7) 0.053(7) 0.038(11) -0.014(6) -0.002(7) -0.017(9)
C28 0.078(9) 0.049(8) 0.042(15) -0.004(8) 0.016(7) 0.014(8)
C29 0.052(7) 0.042(8) 0.067(16) -0.014(6) 0.008(9) 0.006(8)
C30 0.051(7) 0.062(7) 0.025(11) -0.022(7) 0.002(7) -0.003(9)
C31 0.026(8) 0.045(8) 0.041(12) -0.006(7) 0.000(7) 0.013(8)
C32 0.057(8) 0.036(7) 0.048(11) -0.022(6) -0.003(8) -0.010(6)
C33 0.073(9) 0.069(9) 0.051(14) -0.007(9) 0.016(8) 0.013(7)
C34 0.076(10) 0.048(8) 0.070(15) -0.029(7) -0.015(7) 0.016(9)
C35 0.108(10) 0.031(7) 0.059(13) -0.013(7) 0.000(9) -0.005(7)
C36 0.064(8) 0.044(7) 0.058(13) 0.009(8) 0.023(7) 0.000(7)
C37 0.104(9) 0.058(7) 0.054(13) 0.010(6) 0.025(7) 0.025(7)
C38 0.086(10) 0.128(10) 0.058(16) 0.051(7) -0.012(7) -0.026(9)
C39 0.069(8) 0.121(11) 0.059(15) 0.018(7) 0.018(7) -0.014(9)
C40 0.073(7) 0.063(8) 0.050(13) -0.006(6) 0.020(7) -0.006(6)
C41 0.197(13) 0.048(8) 0.060(16) 0.024(8) -0.012(9) -0.019(8)
C42 0.129(10) 0.081(9) 0.091(19) 0.048(8) 0.024(9) 0.032(11)
C43 0.133(11) 0.081(10) 0.096(19) 0.009(8) 0.008(9) 0.022(10)
C44 0.117(10) 0.074(10) 0.083(19) 0.004(6) 0.001(9) 0.022(9)
C45 0.063(9) 0.100(9) 0.065(14) 0.002(7) -0.003(7) -0.022(8)
C46 0.064(9) 0.122(11) 0.061(14) -0.016(7) -0.013(7) -0.001(8)
C47 0.069(9) 0.088(10) 0.19(2) -0.006(8) -0.032(10) 0.040(11)
C48 0.061(9) 0.085(8) 0.113(18) 0.018(8) 0.034(9) -0.006(8)
Li1 0.081(12) 0.043(9) 0.05(2) -0.005(8) -0.002(10) -0.003(9)
Li2 0.081(11) 0.033(9) 0.06(2) -0.007(8) -0.009(10) -0.003(9)
N1 0.034(5) 0.047(5) 0.044(10) -0.016(5) 0.000(5) -0.004(6)
N2 0.055(6) 0.042(5) 0.033(10) -0.026(5) 0.000(5) -0.004(6)
O1 0.104(5) 0.046(5) 0.065(9) -0.004(4) -0.014(5) -0.002(5)
O2 0.060(5) 0.069(5) 0.044(8) 0.008(4) -0.013(4) -0.013(4)
O3 0.069(5) 0.061(4) 0.047(8) 0.020(4) 0.016(4) 0.018(4)
O4 0.070(5) 0.057(5) 0.049(7) 0.008(3) 0.030(4) 0.005(4)
O5 0.101(5) 0.048(5) 0.040(9) -0.001(3) 0.000(4) 0.005(5)
O6 0.060(5) 0.064(4) 0.052(8) 0.001(4) -0.004(4) -0.025(4)

loop_
_atom_type_symbol
_atom_type_description
_atom_type_scat_dispersion_real
_atom_type_scat_dispersion_imag
_atom_type_scat_source
C C 0.0033 0.0016 'International Tables Vol C Tables 4.2.6.8 and 6.1.1.4'
H H 0.0000 0.0000 'International Tables Vol C Tables 4.2.6.8 and 6.1.1.4'
Li Li -0.0003 0.0001 'International Tables Vol C Tables 4.2.6.8 and 6.1.1.4'
N N 0.0061 0.0033 'International Tables Vol C Tables 4.2.6.8 and 6.1.1.4'
O O 0.0106 0.0060 'International Tables Vol C Tables 4.2.6.8 and 6.1.1.4'

loop_
_geom_angle_atom_site_label_1
_geom_angle_atom_site_label_2
_geom_angle_atom_site_label_3
_geom_angle
N1 C1 C6 129.7(12)
N1 C1 C2 117.4(15)
C6 C1 C2 112.7(11)
C3 C2 C1 122.7(12)
C3 C2 H2 118.6
C1 C2 H2 118.6
C4 C3 C2 121.6(10)
C4 C3 H3 119.2
C2 C3 H3 119.2
C5 C4 C3 118.7(10)
C5 C4 H4 120.7
C3 C4 H4 120.7
C4 C5 C6 119.8(12)
C4 C5 H5 120.1
C6 C5 H5 120.1
C5 C6 C1 124.4(11)
C5 C6 H6 117.8
C1 C6 H6 117.8
C8 C7 C12 116.6(9)
C8 C7 N1 125.3(11)
C12 C7 N1 117.8(13)
C7 C8 C9 122.2(9)
C7 C8 H8 118.9
C9 C8 H8 118.9
C8 C9 C10 119.7(10)
C8 C9 H9 120.2
C10 C9 H9 120.2
C11 C10 C9 119.6(9)
C11 C10 H10 120.2
C9 C10 H10 120.2
C10 C11 C12 119.6(9)
C10 C11 H11 120.2
C12 C11 H11 120.2
C11 C12 C7 122.3(10)
C11 C12 H12 118.8
C7 C12 H12 118.8
C14 C13 O1 105.4(10)
C14 C13 H13A 110.7
O1 C13 H13A 110.7
C14 C13 H13B 110.7
O1 C13 H13B 110.7
H13A C13 H13B 108.8
C13 C14 C15 106.5(11)
C13 C14 H14A 110.4
C15 C14 H14A 110.4
C13 C14 H14B 110.4
C15 C14 H14B 110.4
H14A C14 H14B 108.6
C16 C15 C14 103.3(12)
C16 C15 H15A 111.1
C14 C15 H15A 111.1
C16 C15 H15B 111.1
C14 C15 H15B 111.1
H15A C15 H15B 109.1
O1 C16 C15 108.1(10)
O1 C16 H16A 110.1
C15 C16 H16A 110.1
O1 C16 H16B 110.1
C15 C16 H16B 110.1
H16A C16 H16B 108.4
O2 C17 C18 106.9(8)
O2 C17 H17A 110.3
C18 C17 H17A 110.3
O2 C17 H17B 110.3
C18 C17 H17B 110.3
H17A C17 H17B 108.6
C17 C18 C19 103.2(10)
C17 C18 H18A 111.1
C19 C18 H18A 111.1
C17 C18 H18B 111.1
C19 C18 H18B 111.1
H18A C18 H18B 109.1
C18 C19 C20 101.8(9)
C18 C19 H19A 111.4
C20 C19 H19A 111.4
C18 C19 H19B 111.4
C20 C19 H19B 111.4
H19A C19 H19B 109.3
O2 C20 C19 107.7(10)
O2 C20 H20A 110.2
C19 C20 H20A 110.2
O2 C20 H20B 110.2
C19 C20 H20B 110.2
H20A C20 H20B 108.5
O3 C21 C22 105.2(8)
O3 C21 H21A 110.7
C22 C21 H21A 110.7
O3 C21 H21B 110.7
C22 C21 H21B 110.7
H21A C21 H21B 108.8
C21 C22 C23 102.8(8)
C21 C22 H22A 111.2
C23 C22 H22A 111.2
C21 C22 H22B 111.2
C23 C22 H22B 111.2
H22A C22 H22B 109.1
C22 C23 C24 102.5(8)
C22 C23 H23A 111.3
C24 C23 H23A 111.3
C22 C23 H23B 111.3
C24 C23 H23B 111.3
H23A C23 H23B 109.2
O3 C24 C23 108.0(7)
O3 C24 H24A 110.1
C23 C24 H24A 110.1
O3 C24 H24B 110.1
C23 C24 H24B 110.1
H24A C24 H24B 108.4
N2 C25 C26 124.7(12)
N2 C25 C30 120.6(15)
C26 C25 C30 114.5(11)
C25 C26 C27 123.1(10)
C25 C26 H26 118.5
C27 C26 H26 118.5
C28 C27 C26 119.7(12)
C28 C27 H27 120.1
C26 C27 H27 120.1
C29 C28 C27 118.3(10)
C29 C28 H28 120.8
C27 C28 H28 120.8
C28 C29 C30 122.2(10)
C28 C29 H29 118.9
C30 C29 H29 118.9
C29 C30 C25 122.1(12)
C29 C30 H30 119.0
C25 C30 H30 119.0
C36 C31 N2 127.2(11)
C36 C31 C32 116.3(9)
N2 C31 C32 116.2(12)
C33 C32 C31 121.3(10)
C33 C32 H32 119.3
C31 C32 H32 119.3
C34 C33 C32 122.4(10)
C34 C33 H33 118.8
C32 C33 H33 118.8
C33 C34 C35 117.5(10)
C33 C34 H34 121.2
C35 C34 H34 121.2
C34 C35 C36 121.7(11)
C34 C35 H35 119.2
C36 C35 H35 119.2
C35 C36 C31 120.7(9)
C35 C36 H36 119.6
C31 C36 H36 119.6
O4 C37 C38 105.9(8)
O4 C37 H37A 110.6
C38 C37 H37A 110.6
O4 C37 H37B 110.6
C38 C37 H37B 110.6
H37A C37 H37B 108.7
C37 C38 C39 101.7(8)
C37 C38 H38A 111.4
C39 C38 H38A 111.4
C37 C38 H38B 111.4
C39 C38 H38B 111.4
H38A C38 H38B 109.3
C38 C39 C40 102.3(9)
C38 C39 H39A 111.3
C40 C39 H39A 111.3
C38 C39 H39B 111.3
C40 C39 H39B 111.3
H39A C39 H39B 109.2
O4 C40 C39 105.8(8)
O4 C40 H40A 110.6
C39 C40 H40A 110.6
O4 C40 H40B 110.6
C39 C40 H40B 110.6
H40A C40 H40B 108.7
O5 C41 C42 104.9(11)
O5 C41 H41A 110.8
C42 C41 H41A 110.8
O5 C41 H41B 110.8
C42 C41 H41B 110.8
H41A C41 H41B 108.8
C41 C42 C43 107.6(11)
C41 C42 H42A 110.2
C43 C42 H42A 110.2
C41 C42 H42B 110.2
C43 C42 H42B 110.2
H42A C42 H42B 108.5
C42 C43 C44 104.0(13)
C42 C43 H43A 111.0
C44 C43 H43A 111.0
C42 C43 H43B 111.0
C44 C43 H43B 111.0
H43A C43 H43B 109.0
O5 C44 C43 109.3(11)
O5 C44 H44A 109.8
C43 C44 H44A 109.8
O5 C44 H44B 109.8
C43 C44 H44B 109.8
H44A C44 H44B 108.3
O6 C45 C46 108.6(8)
O6 C45 H45A 110.0
C46 C45 H45A 110.0
O6 C45 H45B 110.0
C46 C45 H45B 110.0
H45A C45 H45B 108.4
C47 C46 C45 103.2(9)
C47 C46 H46A 111.1
C45 C46 H46A 111.1
C47 C46 H46B 111.1
C45 C46 H46B 111.1
H46A C46 H46B 109.1
C48 C47 C46 104.9(9)
C48 C47 H47A 110.8
C46 C47 H47A 110.8
C48 C47 H47B 110.8
C46 C47 H47B 110.8
H47A C47 H47B 108.9
O6 C48 C47 105.7(10)
O6 C48 H48A 110.6
C47 C48 H48A 110.6
O6 C48 H48B 110.6
C47 C48 H48B 110.6
H48A C48 H48B 108.7
O2 Li1 N1 111.8(8)
O2 Li1 O1 112.8(9)
N1 Li1 O1 111.1(8)
O2 Li1 O3 100.4(8)
N1 Li1 O3 124.4(9)
O1 Li1 O3 95.2(8)
O4 Li2 O6 99.8(8)
O4 Li2 N2 112.4(8)
O6 Li2 N2 119.9(9)
O4 Li2 O5 109.0(9)
O6 Li2 O5 96.2(8)
N2 Li2 O5 117.3(8)
C1 N1 C7 119.8(10)
C1 N1 Li1 126.7(10)
C7 N1 Li1 112.7(9)
C25 N2 C31 118.2(10)
C25 N2 Li2 126.0(9)
C31 N2 Li2 115.8(8)
C16 O1 C13 109.3(8)
C16 O1 Li1 121.4(9)
C13 O1 Li1 128.8(10)
C20 O2 C17 108.8(7)
C20 O2 Li1 115.5(9)
C17 O2 Li1 135.4(8)
C24 O3 C21 108.6(7)
C24 O3 Li1 128.2(7)
C21 O3 Li1 120.8(7)
C40 O4 C37 110.1(7)
C40 O4 Li2 130.4(7)
C37 O4 Li2 118.2(8)
C44 O5 C41 108.4(8)
C44 O5 Li2 123.2(9)
C41 O5 Li2 127.8(10)
C45 O6 C48 108.3(7)
C45 O6 Li2 129.3(8)
C48 O6 Li2 122.3(8)

loop_
_geom_bond_atom_site_label_1
_geom_bond_atom_site_label_2
_geom_bond_distance
C1 N1 1.372(13)
C1 C6 1.411(14)
C1 C2 1.411(13)
C2 C3 1.374(13)
C2 H2 0.93
C3 C4 1.359(14)
C3 H3 0.93
C4 C5 1.370(13)
C4 H4 0.93
C5 C6 1.371(12)
C5 H5 0.93
C6 H6 0.93
C7 C8 1.376(13)
C7 C12 1.399(12)
C7 N1 1.389(11)
C8 C9 1.369(11)
C8 H8 0.93
C9 C10 1.391(12)
C9 H9 0.93
C10 C11 1.369(14)
C10 H10 0.93
C11 C12 1.366(11)
C11 H11 0.93
C12 H12 0.93
C13 C14 1.417(14)
C13 O1 1.446(11)
C13 H13A 0.97
C13 H13B 0.97
C14 C15 1.486(17)
C14 H14A 0.97
C14 H14B 0.97
C15 C16 1.443(12)
C15 H15A 0.97
C15 H15B 0.97
C16 O1 1.396(14)
C16 H16A 0.97
C16 H16B 0.97
C17 O2 1.424(12)
C17 C18 1.490(11)
C17 H17A 0.97
C17 H17B 0.97
C18 C19 1.502(15)
C18 H18A 0.97
C18 H18B 0.97
C19 C20 1.505(12)
C19 H19A 0.97
C19 H19B 0.97
C20 O2 1.414(11)
C20 H20A 0.97
C20 H20B 0.97
C21 O3 1.436(9)
C21 C22 1.485(14)
C21 H21A 0.97
C21 H21B 0.97
C22 C23 1.509(11)
C22 H22A 0.97
C22 H22B 0.97
C23 C24 1.513(11)
C23 H23A 0.97
C23 H23B 0.97
C24 O3 1.411(11)
C24 H24A 0.97
C24 H24B 0.97
C25 N2 1.354(12)
C25 C26 1.397(14)
C25 C30 1.404(13)
C26 C27 1.388(12)
C26 H26 0.93
C27 C28 1.385(12)
C27 H27 0.93
C28 C29 1.349(13)
C28 H28 0.93
C29 C30 1.373(12)
C29 H29 0.93
C30 H30 0.93
C31 C36 1.404(14)
C31 N2 1.399(12)
C31 C32 1.402(11)
C32 C33 1.365(12)
C32 H32 0.93
C33 C34 1.362(14)
C33 H33 0.93
C34 C35 1.379(12)
C34 H34 0.93
C35 C36 1.384(12)
C35 H35 0.93
C36 H36 0.93
C37 O4 1.435(10)
C37 C38 1.497(11)
C37 H37A 0.97
C37 H37B 0.97
C38 C39 1.513(14)
C38 H38A 0.97
C38 H38B 0.97
C39 C40 1.512(11)
C39 H39A 0.97
C39 H39B 0.97
C40 O4 1.411(10)
C40 H40A 0.97
C40 H40B 0.97
C41 O5 1.449(11)
C41 C42 1.467(16)
C41 H41A 0.97
C41 H41B 0.97
C42 C43 1.481(17)
C42 H42A 0.97
C42 H42B 0.97
C43 C44 1.487(13)
C43 H43A 0.97
C43 H43B 0.97
C44 O5 1.406(14)
C44 H44A 0.97
C44 H44B 0.97
C45 O6 1.395(11)
C45 C46 1.505(12)
C45 H45A 0.97
C45 H45B 0.97
C46 C47 1.490(13)
C46 H46A 0.97
C46 H46B 0.97
C47 C48 1.462(17)
C47 H47A 0.97
C47 H47B 0.97
C48 O6 1.428(10)
C48 H48A 0.97
C48 H48B 0.97
Li1 O2 1.972(16)
Li1 N1 2.00(2)
Li1 O1 1.997(15)
Li1 O3 2.011(18)
Li2 O4 1.978(16)
Li2 O6 1.985(16)
Li2 N2 1.96(2)
Li2 O5 1.996(16)

loop_
_geom_torsion_atom_site_label_1
_geom_torsion_atom_site_label_2
_geom_torsion_atom_site_label_3
_geom_torsion_atom_site_label_4
_geom_torsion
N1 C1 C2 C3 176.8(7)
C6 C1 C2 C3 1.3(11)
C1 C2 C3 C4 -1.3(13)
C2 C3 C4 C5 1.1(14)
C3 C4 C5 C6 -1.1(13)
C4 C5 C6 C1 1.3(13)
N1 C1 C6 C5 -176.2(7)
C2 C1 C6 C5 -1.3(12)
C12 C7 C8 C9 -1.8(15)
N1 C7 C8 C9 -175.6(8)
C7 C8 C9 C10 2.3(15)
C8 C9 C10 C11 -1.4(16)
C9 C10 C11 C12 0.1(17)
C10 C11 C12 C7 0.4(15)
C8 C7 C12 C11 0.5(14)
N1 C7 C12 C11 174.7(8)
O1 C13 C14 C15 23.7(15)
C13 C14 C15 C16 -27.7(15)
C14 C15 C16 O1 21.0(15)
O2 C17 C18 C19 -29.2(11)
C17 C18 C19 C20 33.5(11)
C18 C19 C20 O2 -27.4(12)
O3 C21 C22 C23 36.0(9)
C21 C22 C23 C24 -32.0(10)
C22 C23 C24 O3 17.4(11)
N2 C25 C26 C27 177.0(7)
C30 C25 C26 C27 1.7(12)
C25 C26 C27 C28 -2.5(12)
C26 C27 C28 C29 2.4(13)
C27 C28 C29 C30 -1.6(14)
C28 C29 C30 C25 1.0(13)
N2 C25 C30 C29 -176.4(7)
C26 C25 C30 C29 -0.9(11)
C36 C31 C32 C33 -1.5(13)
N2 C31 C32 C33 -175.2(8)
C31 C32 C33 C34 -0.5(16)
C32 C33 C34 C35 1.9(18)
C33 C34 C35 C36 -1.4(16)
C34 C35 C36 C31 -0.6(15)
N2 C31 C36 C35 175.0(8)
C32 C31 C36 C35 2.0(14)
O4 C37 C38 C39 31.6(11)
C37 C38 C39 C40 -37.1(10)
C38 C39 C40 O4 30.1(10)
O5 C41 C42 C43 23.9(13)
C41 C42 C43 C44 -15.6(13)
C42 C43 C44 O5 1.2(12)
O6 C45 C46 C47 -8.3(13)
C45 C46 C47 C48 23.8(14)
C46 C47 C48 O6 -31.1(13)
C6 C1 N1 C7 -15.6(12)
C2 C1 N1 C7 169.8(7)
C6 C1 N1 Li1 175.5(8)
C2 C1 N1 Li1 0.9(11)
C8 C7 N1 C1 -39.9(12)
C12 C7 N1 C1 146.4(8)
C8 C7 N1 Li1 130.4(11)
C12 C7 N1 Li1 -43.2(10)
C26 C25 N2 C31 14.9(12)
C30 C25 N2 C31 -170.1(7)
C26 C25 N2 Li2 -165.2(8)
C30 C25 N2 Li2 9.7(11)
C36 C31 N2 C25 47.1(12)
C32 C31 N2 C25 -139.9(8)
C36 C31 N2 Li2 -132.7(11)
C32 C31 N2 Li2 40.2(10)
C15 C16 O1 C13 -7.1(14)
C15 C16 O1 Li1 179.8(9)
C14 C13 O1 C16 -10.7(14)
C14 C13 O1 Li1 161.7(10)
C19 C20 O2 C17 9.8(12)
C19 C20 O2 Li1 -164.6(9)
C18 C17 O2 C20 12.3(12)
C18 C17 O2 Li1 -174.8(10)
C23 C24 O3 C21 4.9(10)
C23 C24 O3 Li1 -157.2(8)
C22 C21 O3 C24 -25.8(10)
C22 C21 O3 Li1 137.9(9)
C39 C40 O4 C37 -10.8(11)
C39 C40 O4 Li2 -177.6(9)
C38 C37 O4 C40 -13.4(11)
C38 C37 O4 Li2 155.2(8)
C43 C44 O5 C41 13.8(11)
C43 C44 O5 Li2 -157.4(8)
C42 C41 O5 C44 -23.3(12)
C42 C41 O5 Li2 147.5(9)
C46 C45 O6 C48 -11.0(12)
C46 C45 O6 Li2 166.2(10)
C47 C48 O6 C45 26.5(12)
C47 C48 O6 Li2 -151.0(10)
